data_1529205
loop_
_publ_author_name
'Camp, Cl\'ement'
'Settineri, Nicholas'
'Lef\`evre, Julia'
'Jupp, Andrew R.'
'Goicoechea, Jos\'e M.'
'Maron, Laurent'
'Arnold, John'

_publ_section_title
;
 Uranium and thorium complexes of the phosphaethynolate ion
;
_journal_issue 11
_journal_name_full 'Chem. Sci.'
_journal_page_first 6379
_journal_paper_doi 10.1039/C5SC02150B
_journal_volume 6
_journal_year 2015
_chemical_formula_sum 'C40 H69 N7 O Si6 U'
_chemical_formula_weight 1070.59
_chemical_name_common '[U(NCO)L3]'
_space_group_crystal_system monoclinic
_space_group_IT_number 15
_space_group_name_Hall '-C 2yc'
_space_group_name_H-M_alt 'C 1 2/c 1'
_symmetry_space_group_name_Hall '-C 2yc'
_symmetry_space_group_name_H-M 'C 1 2/c 1'
_atom_sites_solution_hydrogens geom
_audit_creation_method SHELXL-2014/7
_audit_update_record
;
2015-06-14 deposited with the CCDC.
2015-07-17 downloaded from the CCDC.
;
_cell_angle_alpha 90
_cell_angle_beta 97.783(2)
_cell_angle_gamma 90
_cell_formula_units_Z 8
_cell_length_a 15.5201(7)
_cell_length_b 17.9868(8)
_cell_length_c 37.3806(17)
_cell_measurement_reflns_used 9787
_cell_measurement_temperature 100(2)
_cell_measurement_theta_max 25.41
_cell_measurement_theta_min 2.15
_cell_volume 10338.9(8)
_computing_cell_refinement 'Bruker SAINT'
_computing_data_collection 'Bruker APEX2'
_computing_data_reduction 'Bruker SAINT'
_computing_molecular_graphics 'Bruker SHELXTL'
_computing_publication_material 'Bruker SHELXTL'
_computing_structure_refinement 'SHELXL-2014/7 (Sheldrick, 2014)'
_computing_structure_solution SIR-97
_diffrn_ambient_temperature 100(2)
_diffrn_detector_area_resol_mean 8.366
_diffrn_measured_fraction_theta_full 1.000
_diffrn_measured_fraction_theta_max 0.998
_diffrn_measurement_device_type 'Bruker APEX-II CCD'
_diffrn_measurement_method 'phi and omega scans'
_diffrn_radiation_type MoK\a
_diffrn_radiation_wavelength 0.71073
_diffrn_reflns_av_R_equivalents 0.0337
_diffrn_reflns_av_unetI/netI 0.0191
_diffrn_reflns_laue_measured_fraction_full 1.000
_diffrn_reflns_laue_measured_fraction_max 0.998
_diffrn_reflns_limit_h_max 18
_diffrn_reflns_limit_h_min -18
_diffrn_reflns_limit_k_max 21
_diffrn_reflns_limit_k_min -21
_diffrn_reflns_limit_l_max 45
_diffrn_reflns_limit_l_min -45
_diffrn_reflns_number 90811
_diffrn_reflns_point_group_measured_fraction_full 1.000
_diffrn_reflns_point_group_measured_fraction_max 0.998
_diffrn_reflns_theta_full 25.000
_diffrn_reflns_theta_max 25.411
_diffrn_reflns_theta_min 1.742
_exptl_absorpt_coefficient_mu 3.314
_exptl_absorpt_correction_T_max 0.7452
_exptl_absorpt_correction_T_min 0.5740
_exptl_absorpt_correction_type multi-scan
_exptl_absorpt_process_details SADABS
_exptl_crystal_colour green
_exptl_crystal_density_diffrn 1.376
_exptl_crystal_description block
_exptl_crystal_F_000 4336
_exptl_crystal_size_max 0.600
_exptl_crystal_size_mid 0.200
_exptl_crystal_size_min 0.200
_refine_diff_density_max 1.204
_refine_diff_density_min -1.664
_refine_diff_density_rms 0.081
_refine_ls_extinction_method none
_refine_ls_goodness_of_fit_ref 1.319
_refine_ls_hydrogen_treatment constr
_refine_ls_matrix_type full
_refine_ls_number_parameters 514
_refine_ls_number_reflns 9521
_refine_ls_number_restraints 0
_refine_ls_restrained_S_all 1.319
_refine_ls_R_factor_all 0.0314
_refine_ls_R_factor_gt 0.0285
_refine_ls_shift/su_max 0.007
_refine_ls_shift/su_mean 0.000
_refine_ls_structure_factor_coef Fsqd
_refine_ls_weighting_details 'w=1/[\s^2^(Fo^2^)+(0.0001P)^2^+42.2682P] where P=(Fo^2^+2Fc^2^)/3'
_refine_ls_weighting_scheme calc
_refine_ls_wR_factor_gt 0.0539
_refine_ls_wR_factor_ref 0.0545
_reflns_Friedel_coverage 0.000
_reflns_number_gt 8945
_reflns_number_total 9521
_reflns_threshold_expression 'I > 2\s(I)'
_cod_data_source_file c5sc02150b2.cif
_cod_data_source_block 5
_cod_depositor_comments
;
Adding full bibliography for 1529203--1529209.cif.

2017-03-19
Z value and formula fixed to values more according to usual
chemical conventions.                 miguel
;
_cod_original_formula_sum 'C80 H138 N14 O2 Si12 U2'
_cod_original_formula_weight 2141.18
_cod_original_formula_units_Z 4
_cod_database_code 1529205
_shelx_shelxl_version_number 2014/7
_shelx_space_group_comment
;
The symmetry employed for this shelxl refinement is uniquely defined
by the following loop, which should always be used as a source of
symmetry information in preference to the above space-group names.
They are only intended as comments.
;
_shelx_estimated_absorpt_t_min 0.241
_shelx_estimated_absorpt_t_max 0.557

loop_
_space_group_symop_operation_xyz
'x, y, z'
'-x, y, -z+1/2'
'x+1/2, y+1/2, z'
'-x+1/2, y+1/2, -z+1/2'
'-x, -y, -z'
'x, -y, z-1/2'
'-x+1/2, -y+1/2, -z'
'x+1/2, -y+1/2, z-1/2'

loop_
_atom_site_label
_atom_site_type_symbol
_atom_site_fract_x
_atom_site_fract_y
_atom_site_fract_z
_atom_site_U_iso_or_equiv
_atom_site_adp_type
_atom_site_occupancy
_atom_site_site_symmetry_order
_atom_site_calc_flag
_atom_site_refinement_flags_posn
_atom_site_refinement_flags_adp
C1 C 0.7028(2) -0.1406(2) 0.57940(10) 0.0244(8) Uani 1 1 d . .
C2 C 0.9118(2) -0.1435(2) 0.64974(11) 0.0339(9) Uani 1 1 d . .
H2A H 0.8843 -0.1315 0.6253 0.051 Uiso 1 1 calc R U
H2B H 0.9398 -0.1923 0.6497 0.051 Uiso 1 1 calc R U
H2C H 0.9555 -0.1057 0.6579 0.051 Uiso 1 1 calc R U
C3 C 0.8841(3) -0.1640(3) 0.72748(12) 0.0494(12) Uani 1 1 d . .
H3A H 0.9179 -0.1201 0.7363 0.074 Uiso 1 1 calc R U
H3B H 0.9232 -0.2066 0.7270 0.074 Uiso 1 1 calc R U
H3C H 0.8408 -0.1748 0.7435 0.074 Uiso 1 1 calc R U
C4 C 0.7487(3) -0.2224(2) 0.66840(13) 0.0404(11) Uani 1 1 d . .
H4A H 0.7058 -0.2233 0.6854 0.061 Uiso 1 1 calc R U
H4B H 0.7799 -0.2699 0.6695 0.061 Uiso 1 1 calc R U
H4C H 0.7191 -0.2144 0.6439 0.061 Uiso 1 1 calc R U
C5 C 0.7326(2) -0.0209(2) 0.69855(9) 0.0245(8) Uani 1 1 d . .
C6 C 0.7142(3) -0.0548(2) 0.73372(10) 0.0306(9) Uani 1 1 d . .
C7 C 0.7675(3) -0.0393(3) 0.76533(11) 0.0482(12) Uani 1 1 d . .
H7 H 0.8162 -0.0075 0.7650 0.058 Uiso 1 1 calc R U
C8 C 0.7504(4) -0.0700(3) 0.79796(13) 0.0657(16) Uani 1 1 d . .
H8 H 0.7877 -0.0594 0.8196 0.079 Uiso 1 1 calc R U
C9 C 0.6807(4) -0.1150(3) 0.79881(14) 0.0679(17) Uani 1 1 d . .
H9 H 0.6686 -0.1349 0.8211 0.082 Uiso 1 1 calc R U
C10 C 0.6279(3) -0.1317(3) 0.76760(14) 0.0666(17) Uani 1 1 d . .
H10 H 0.5796 -0.1639 0.7682 0.080 Uiso 1 1 calc R U
C11 C 0.6446(3) -0.1019(3) 0.73489(12) 0.0483(12) Uani 1 1 d . .
H11 H 0.6078 -0.1140 0.7133 0.058 Uiso 1 1 calc R U
C12 C 0.6757(3) 0.1230(3) 0.75820(11) 0.0454(12) Uani 1 1 d . .
H12A H 0.6674 0.0781 0.7722 0.068 Uiso 1 1 calc R U
H12B H 0.6429 0.1642 0.7670 0.068 Uiso 1 1 calc R U
H12C H 0.7377 0.1358 0.7610 0.068 Uiso 1 1 calc R U
C13 C 0.5229(3) 0.0689(3) 0.70311(12) 0.0452(11) Uani 1 1 d . .
H13A H 0.5045 0.0591 0.6774 0.068 Uiso 1 1 calc R U
H13B H 0.4838 0.1055 0.7118 0.068 Uiso 1 1 calc R U
H13C H 0.5208 0.0226 0.7168 0.068 Uiso 1 1 calc R U
C14 C 0.6350(3) 0.1979(2) 0.68688(11) 0.0386(10) Uani 1 1 d . .
H14A H 0.6936 0.2194 0.6907 0.058 Uiso 1 1 calc R U
H14B H 0.5946 0.2311 0.6971 0.058 Uiso 1 1 calc R U
H14C H 0.6164 0.1918 0.6609 0.058 Uiso 1 1 calc R U
C15 C 0.5218(2) -0.1081(2) 0.63524(11) 0.0334(9) Uani 1 1 d . .
H15A H 0.5820 -0.1245 0.6350 0.050 Uiso 1 1 calc R U
H15B H 0.4824 -0.1503 0.6297 0.050 Uiso 1 1 calc R U
H15C H 0.5152 -0.0885 0.6592 0.050 Uiso 1 1 calc R U
C16 C 0.3835(2) -0.0006(2) 0.60594(13) 0.0390(10) Uani 1 1 d . .
H16A H 0.3843 0.0230 0.6296 0.058 Uiso 1 1 calc R U
H16B H 0.3431 -0.0428 0.6040 0.058 Uiso 1 1 calc R U
H16C H 0.3645 0.0356 0.5869 0.058 Uiso 1 1 calc R U
C17 C 0.4894(3) -0.0721(2) 0.55428(11) 0.0385(10) Uani 1 1 d . .
H17A H 0.4741 -0.0322 0.5368 0.058 Uiso 1 1 calc R U
H17B H 0.4452 -0.1113 0.5507 0.058 Uiso 1 1 calc R U
H17C H 0.5461 -0.0929 0.5508 0.058 Uiso 1 1 calc R U
C18 C 0.5822(2) 0.10091(19) 0.59645(9) 0.0205(7) Uani 1 1 d . .
C19 C 0.5017(2) 0.13756(19) 0.57735(10) 0.0243(8) Uani 1 1 d . .
C20 C 0.4431(2) 0.1713(2) 0.59727(11) 0.0292(9) Uani 1 1 d . .
H20 H 0.4541 0.1714 0.6229 0.035 Uiso 1 1 calc R U
C21 C 0.3687(3) 0.2046(2) 0.57982(12) 0.0385(10) Uani 1 1 d . .
H21 H 0.3290 0.2280 0.5934 0.046 Uiso 1 1 calc R U
C22 C 0.3524(3) 0.2040(2) 0.54271(13) 0.0446(12) Uani 1 1 d . .
H22 H 0.3011 0.2266 0.5308 0.053 Uiso 1 1 calc R U
C23 C 0.4098(3) 0.1709(2) 0.52282(12) 0.0481(12) Uani 1 1 d . .
H23 H 0.3984 0.1710 0.4972 0.058 Uiso 1 1 calc R U
C24 C 0.4848(3) 0.1371(2) 0.54012(11) 0.0369(10) Uani 1 1 d . .
H24 H 0.5242 0.1137 0.5263 0.044 Uiso 1 1 calc R U
C25 C 0.6023(3) 0.2990(2) 0.59219(13) 0.0447(12) Uani 1 1 d . .
H25A H 0.5479 0.2883 0.5765 0.067 Uiso 1 1 calc R U
H25B H 0.6249 0.3473 0.5856 0.067 Uiso 1 1 calc R U
H25C H 0.5915 0.3002 0.6174 0.067 Uiso 1 1 calc R U
C26 C 0.6997(4) 0.2221(3) 0.53821(12) 0.0514(13) Uani 1 1 d . .
H26A H 0.7427 0.1838 0.5347 0.077 Uiso 1 1 calc R U
H26B H 0.7207 0.2706 0.5311 0.077 Uiso 1 1 calc R U
H26C H 0.6444 0.2105 0.5233 0.077 Uiso 1 1 calc R U
C27 C 0.7882(3) 0.2526(2) 0.61309(12) 0.0412(11) Uani 1 1 d . .
H27A H 0.7813 0.2548 0.6388 0.062 Uiso 1 1 calc R U
H27B H 0.8055 0.3016 0.6051 0.062 Uiso 1 1 calc R U
H27C H 0.8329 0.2160 0.6095 0.062 Uiso 1 1 calc R U
C28 C 0.7164(3) 0.0095(2) 0.51666(10) 0.0366(10) Uani 1 1 d . .
H28A H 0.6838 -0.0238 0.5307 0.055 Uiso 1 1 calc R U
H28B H 0.7123 -0.0085 0.4917 0.055 Uiso 1 1 calc R U
H28C H 0.6919 0.0597 0.5168 0.055 Uiso 1 1 calc R U
C29 C 0.8918(3) 0.0743(3) 0.50879(12) 0.0475(12) Uani 1 1 d . .
H29A H 0.8747 0.1260 0.5123 0.071 Uiso 1 1 calc R U
H29B H 0.8770 0.0607 0.4833 0.071 Uiso 1 1 calc R U
H29C H 0.9546 0.0690 0.5159 0.071 Uiso 1 1 calc R U
C30 C 0.8823(3) -0.0822(2) 0.53677(11) 0.0352(10) Uani 1 1 d . .
H30A H 0.9442 -0.0792 0.5464 0.053 Uiso 1 1 calc R U
H30B H 0.8761 -0.1009 0.5119 0.053 Uiso 1 1 calc R U
H30C H 0.8529 -0.1160 0.5517 0.053 Uiso 1 1 calc R U
C31 C 0.8977(2) 0.06591(18) 0.60609(10) 0.0216(8) Uani 1 1 d . .
C32 C 0.9883(2) 0.0733(2) 0.59632(10) 0.0280(8) Uani 1 1 d . .
C33 C 1.0136(3) 0.1386(3) 0.58121(13) 0.0455(12) Uani 1 1 d . .
H33 H 0.9734 0.1785 0.5768 0.055 Uiso 1 1 calc R U
C34 C 1.0978(3) 0.1462(3) 0.57243(14) 0.0563(14) Uani 1 1 d . .
H34 H 1.1151 0.1911 0.5621 0.068 Uiso 1 1 calc R U
C35 C 1.1555(3) 0.0882(3) 0.57886(14) 0.0545(13) Uani 1 1 d . .
H35 H 1.2129 0.0932 0.5730 0.065 Uiso 1 1 calc R U
C36 C 1.1309(3) 0.0234(3) 0.59355(13) 0.0476(11) Uani 1 1 d . .
H36 H 1.1713 -0.0163 0.5978 0.057 Uiso 1 1 calc R U
C37 C 1.0471(2) 0.0149(2) 0.60229(11) 0.0347(9) Uani 1 1 d . .
H37 H 1.0303 -0.0305 0.6123 0.042 Uiso 1 1 calc R U
C38 C 1.0338(4) 0.1798(4) 0.66776(17) 0.101(3) Uani 1 1 d . .
H38A H 1.0741 0.1575 0.6528 0.152 Uiso 1 1 calc R U
H38B H 1.0663 0.1968 0.6906 0.152 Uiso 1 1 calc R U
H38C H 1.0043 0.2223 0.6550 0.152 Uiso 1 1 calc R U
C39 C 1.0104(4) 0.0290(3) 0.69963(14) 0.076(2) Uani 1 1 d . .
H39A H 0.9682 -0.0085 0.7050 0.113 Uiso 1 1 calc R U
H39B H 1.0449 0.0453 0.7222 0.113 Uiso 1 1 calc R U
H39C H 1.0491 0.0075 0.6837 0.113 Uiso 1 1 calc R U
C40 C 0.8863(3) 0.1520(3) 0.70918(11) 0.0450(11) Uani 1 1 d . .
H40A H 0.8554 0.1954 0.6980 0.067 Uiso 1 1 calc R U
H40B H 0.9245 0.1676 0.7309 0.067 Uiso 1 1 calc R U
H40C H 0.8442 0.1156 0.7157 0.067 Uiso 1 1 calc R U
N1 N 0.77755(18) -0.05776(16) 0.67641(8) 0.0215(6) Uani 1 1 d . .
N2 N 0.70310(19) 0.04630(16) 0.68813(7) 0.0226(6) Uani 1 1 d . .
N3 N 0.57884(17) 0.03192(16) 0.60882(7) 0.0198(6) Uani 1 1 d . .
N4 N 0.65851(18) 0.13643(15) 0.60176(7) 0.0195(6) Uani 1 1 d . .
N5 N 0.83193(18) 0.04368(15) 0.58175(7) 0.0199(6) Uani 1 1 d . .
N6 N 0.88050(18) 0.08078(16) 0.63936(8) 0.0216(6) Uani 1 1 d . .
N7 N 0.71636(19) -0.08997(18) 0.59709(9) 0.0277(7) Uani 1 1 d . .
O1 O 0.68921(19) -0.19480(15) 0.56022(8) 0.0445(8) Uani 1 1 d . .
Si1 Si 0.82768(6) -0.14551(6) 0.68078(3) 0.0277(2) Uani 1 1 d . .
Si2 Si 0.63610(7) 0.10584(6) 0.70948(3) 0.0299(2) Uani 1 1 d . .
Si3 Si 0.49508(6) -0.03428(6) 0.60087(3) 0.0249(2) Uani 1 1 d . .
Si4 Si 0.68346(7) 0.22513(5) 0.58647(3) 0.0251(2) Uani 1 1 d . .
Si5 Si 0.83270(7) 0.01170(6) 0.53722(3) 0.0263(2) Uani 1 1 d . .
Si6 Si 0.95214(7) 0.10969(6) 0.67702(3) 0.0296(2) Uani 1 1 d . .
U1 U 0.73538(2) 0.02497(2) 0.62643(2) 0.01482(4) Uani 1 1 d . .

loop_
_atom_site_aniso_label
_atom_site_aniso_U_11
_atom_site_aniso_U_22
_atom_site_aniso_U_33
_atom_site_aniso_U_23
_atom_site_aniso_U_13
_atom_site_aniso_U_12
C1 0.0147(17) 0.022(2) 0.035(2) 0.0087(18) -0.0056(15) 0.0050(14)
C2 0.023(2) 0.031(2) 0.047(3) 0.0062(19) 0.0017(18) 0.0021(16)
C3 0.042(3) 0.058(3) 0.044(3) 0.029(2) -0.006(2) 0.004(2)
C4 0.035(2) 0.027(2) 0.057(3) 0.020(2) 0.001(2) -0.0080(18)
C5 0.0210(17) 0.034(2) 0.0170(17) 0.0025(16) -0.0014(14) -0.0119(16)
C6 0.034(2) 0.038(2) 0.0195(19) 0.0071(17) 0.0058(16) -0.0041(17)
C7 0.055(3) 0.065(3) 0.024(2) 0.012(2) 0.001(2) -0.014(2)
C8 0.080(4) 0.093(4) 0.022(2) 0.017(3) 0.001(2) -0.003(3)
C9 0.078(4) 0.094(4) 0.037(3) 0.039(3) 0.026(3) 0.008(3)
C10 0.055(3) 0.091(4) 0.056(3) 0.043(3) 0.016(3) -0.015(3)
C11 0.038(2) 0.066(3) 0.040(3) 0.024(2) 0.002(2) -0.015(2)
C12 0.058(3) 0.056(3) 0.025(2) -0.015(2) 0.017(2) -0.019(2)
C13 0.041(3) 0.062(3) 0.037(2) -0.018(2) 0.019(2) -0.010(2)
C14 0.051(3) 0.035(2) 0.033(2) -0.0083(19) 0.016(2) 0.006(2)
C15 0.025(2) 0.029(2) 0.045(3) 0.0023(18) 0.0016(18) -0.0072(16)
C16 0.018(2) 0.039(2) 0.059(3) -0.011(2) 0.0030(19) -0.0012(17)
C17 0.027(2) 0.041(2) 0.043(3) -0.015(2) -0.0109(18) 0.0068(18)
C18 0.0259(19) 0.0251(19) 0.0105(16) -0.0055(14) 0.0028(14) 0.0090(15)
C19 0.0234(18) 0.0177(18) 0.030(2) -0.0050(15) -0.0042(15) 0.0072(14)
C20 0.027(2) 0.028(2) 0.032(2) -0.0049(17) 0.0015(16) 0.0088(16)
C21 0.026(2) 0.028(2) 0.059(3) -0.013(2) -0.002(2) 0.0104(17)
C22 0.038(2) 0.030(2) 0.057(3) -0.012(2) -0.024(2) 0.0169(19)
C23 0.061(3) 0.042(3) 0.033(2) -0.011(2) -0.021(2) 0.021(2)
C24 0.045(2) 0.036(2) 0.026(2) -0.0107(18) -0.0066(18) 0.0174(19)
C25 0.050(3) 0.021(2) 0.068(3) 0.007(2) 0.025(2) 0.0112(19)
C26 0.084(4) 0.039(3) 0.035(3) 0.014(2) 0.022(2) 0.007(2)
C27 0.043(2) 0.025(2) 0.056(3) 0.010(2) 0.007(2) -0.0047(18)
C28 0.041(2) 0.047(3) 0.020(2) 0.0006(18) -0.0018(17) 0.0125(19)
C29 0.062(3) 0.054(3) 0.032(2) 0.012(2) 0.028(2) 0.009(2)
C30 0.040(2) 0.031(2) 0.037(2) -0.0032(18) 0.0132(19) 0.0140(18)
C31 0.0194(17) 0.0155(17) 0.030(2) 0.0107(15) 0.0051(15) 0.0025(14)
C32 0.0225(19) 0.030(2) 0.033(2) 0.0058(17) 0.0086(16) -0.0023(16)
C33 0.033(2) 0.042(3) 0.066(3) 0.020(2) 0.019(2) -0.0010(19)
C34 0.048(3) 0.057(3) 0.070(4) 0.016(3) 0.028(3) -0.018(2)
C35 0.028(2) 0.068(3) 0.073(4) 0.001(3) 0.025(2) -0.009(2)
C36 0.025(2) 0.054(3) 0.067(3) 0.001(3) 0.016(2) 0.005(2)
C37 0.023(2) 0.038(2) 0.045(2) 0.004(2) 0.0108(17) 0.0028(17)
C38 0.113(5) 0.125(6) 0.065(4) -0.016(4) 0.013(4) -0.100(5)
C39 0.079(4) 0.075(4) 0.057(3) -0.029(3) -0.046(3) 0.041(3)
C40 0.039(2) 0.057(3) 0.034(2) -0.013(2) -0.0136(19) 0.004(2)
N1 0.0200(15) 0.0246(16) 0.0195(15) 0.0077(12) 0.0010(12) -0.0033(12)
N2 0.0300(16) 0.0218(16) 0.0165(15) -0.0014(12) 0.0051(12) -0.0064(12)
N3 0.0164(14) 0.0213(15) 0.0215(15) -0.0028(13) 0.0017(11) 0.0033(12)
N4 0.0200(15) 0.0195(15) 0.0190(15) 0.0012(12) 0.0033(12) 0.0026(12)
N5 0.0199(15) 0.0211(16) 0.0194(15) 0.0040(12) 0.0054(12) 0.0055(11)
N6 0.0200(15) 0.0225(15) 0.0222(16) 0.0048(13) 0.0023(12) -0.0066(12)
N7 0.0201(16) 0.0262(18) 0.0359(19) 0.0006(15) 0.0008(13) 0.0031(13)
O1 0.0461(18) 0.0253(15) 0.055(2) -0.0173(14) -0.0176(15) 0.0066(13)
Si1 0.0216(5) 0.0258(6) 0.0341(6) 0.0155(5) -0.0014(4) -0.0010(4)
Si2 0.0386(6) 0.0340(6) 0.0194(5) -0.0083(4) 0.0122(5) -0.0071(5)
Si3 0.0160(5) 0.0246(5) 0.0324(6) -0.0062(4) -0.0026(4) 0.0008(4)
Si4 0.0313(6) 0.0183(5) 0.0278(6) 0.0054(4) 0.0112(4) 0.0068(4)
Si5 0.0312(6) 0.0301(6) 0.0194(5) 0.0039(4) 0.0101(4) 0.0107(4)
Si6 0.0229(5) 0.0312(6) 0.0326(6) 0.0010(5) -0.0035(4) -0.0124(4)
U1 0.01400(6) 0.01720(6) 0.01317(6) 0.00138(5) 0.00149(4) -0.00032(5)

loop_
_atom_type_symbol
_atom_type_description
_atom_type_scat_dispersion_real
_atom_type_scat_dispersion_imag
_atom_type_scat_source
C C 0.0033 0.0016 'International Tables Vol C Tables 4.2.6.8 and 6.1.1.4'
H H 0.0000 0.0000 'International Tables Vol C Tables 4.2.6.8 and 6.1.1.4'
N N 0.0061 0.0033 'International Tables Vol C Tables 4.2.6.8 and 6.1.1.4'
O O 0.0106 0.0060 'International Tables Vol C Tables 4.2.6.8 and 6.1.1.4'
Si Si 0.0817 0.0704 'International Tables Vol C Tables 4.2.6.8 and 6.1.1.4'
U U -9.6767 9.6646 'International Tables Vol C Tables 4.2.6.8 and 6.1.1.4'

loop_
_geom_angle_atom_site_label_1
_geom_angle_atom_site_label_2
_geom_angle_atom_site_label_3
_geom_angle
N7 C1 O1 179.2(5)
Si1 C2 H2A 109.5
Si1 C2 H2B 109.5
H2A C2 H2B 109.5
Si1 C2 H2C 109.5
H2A C2 H2C 109.5
H2B C2 H2C 109.5
Si1 C3 H3A 109.5
Si1 C3 H3B 109.5
H3A C3 H3B 109.5
Si1 C3 H3C 109.5
H3A C3 H3C 109.5
H3B C3 H3C 109.5
Si1 C4 H4A 109.5
Si1 C4 H4B 109.5
H4A C4 H4B 109.5
Si1 C4 H4C 109.5
H4A C4 H4C 109.5
H4B C4 H4C 109.5
N1 C5 N2 117.3(3)
N1 C5 C6 121.2(3)
N2 C5 C6 121.5(3)
N1 C5 U1 58.30(17)
N2 C5 U1 60.34(17)
C6 C5 U1 167.7(2)
C7 C6 C11 118.7(4)
C7 C6 C5 120.1(3)
C11 C6 C5 121.1(3)
C6 C7 C8 120.4(5)
C6 C7 H7 119.8
C8 C7 H7 119.8
C9 C8 C7 120.3(5)
C9 C8 H8 119.9
C7 C8 H8 119.9
C8 C9 C10 120.0(4)
C8 C9 H9 120.0
C10 C9 H9 120.0
C9 C10 C11 120.3(5)
C9 C10 H10 119.8
C11 C10 H10 119.8
C6 C11 C10 120.3(4)
C6 C11 H11 119.9
C10 C11 H11 119.9
Si2 C12 H12A 109.5
Si2 C12 H12B 109.5
H12A C12 H12B 109.5
Si2 C12 H12C 109.5
H12A C12 H12C 109.5
H12B C12 H12C 109.5
Si2 C13 H13A 109.5
Si2 C13 H13B 109.5
H13A C13 H13B 109.5
Si2 C13 H13C 109.5
H13A C13 H13C 109.5
H13B C13 H13C 109.5
Si2 C14 H14A 109.5
Si2 C14 H14B 109.5
H14A C14 H14B 109.5
Si2 C14 H14C 109.5
H14A C14 H14C 109.5
H14B C14 H14C 109.5
Si3 C15 H15A 109.5
Si3 C15 H15B 109.5
H15A C15 H15B 109.5
Si3 C15 H15C 109.5
H15A C15 H15C 109.5
H15B C15 H15C 109.5
Si3 C16 H16A 109.5
Si3 C16 H16B 109.5
H16A C16 H16B 109.5
Si3 C16 H16C 109.5
H16A C16 H16C 109.5
H16B C16 H16C 109.5
Si3 C17 H17A 109.5
Si3 C17 H17B 109.5
H17A C17 H17B 109.5
Si3 C17 H17C 109.5
H17A C17 H17C 109.5
H17B C17 H17C 109.5
N3 C18 N4 118.1(3)
N3 C18 C19 120.3(3)
N4 C18 C19 121.6(3)
N3 C18 U1 58.88(17)
N4 C18 U1 59.57(17)
C19 C18 U1 174.8(2)
C24 C19 C20 119.6(3)
C24 C19 C18 120.5(3)
C20 C19 C18 119.9(3)
C21 C20 C19 120.1(4)
C21 C20 H20 120.0
C19 C20 H20 120.0
C22 C21 C20 120.0(4)
C22 C21 H21 120.0
C20 C21 H21 120.0
C23 C22 C21 120.4(4)
C23 C22 H22 119.8
C21 C22 H22 119.8
C22 C23 C24 120.1(4)
C22 C23 H23 119.9
C24 C23 H23 119.9
C19 C24 C23 119.9(4)
C19 C24 H24 120.1
C23 C24 H24 120.1
Si4 C25 H25A 109.5
Si4 C25 H25B 109.5
H25A C25 H25B 109.5
Si4 C25 H25C 109.5
H25A C25 H25C 109.5
H25B C25 H25C 109.5
Si4 C26 H26A 109.5
Si4 C26 H26B 109.5
H26A C26 H26B 109.5
Si4 C26 H26C 109.5
H26A C26 H26C 109.5
H26B C26 H26C 109.5
Si4 C27 H27A 109.5
Si4 C27 H27B 109.5
H27A C27 H27B 109.5
Si4 C27 H27C 109.5
H27A C27 H27C 109.5
H27B C27 H27C 109.5
Si5 C28 H28A 109.5
Si5 C28 H28B 109.5
H28A C28 H28B 109.5
Si5 C28 H28C 109.5
H28A C28 H28C 109.5
H28B C28 H28C 109.5
Si5 C29 H29A 109.5
Si5 C29 H29B 109.5
H29A C29 H29B 109.5
Si5 C29 H29C 109.5
H29A C29 H29C 109.5
H29B C29 H29C 109.5
Si5 C30 H30A 109.5
Si5 C30 H30B 109.5
H30A C30 H30B 109.5
Si5 C30 H30C 109.5
H30A C30 H30C 109.5
H30B C30 H30C 109.5
N5 C31 N6 117.7(3)
N5 C31 C32 121.0(3)
N6 C31 C32 121.3(3)
N5 C31 U1 58.51(17)
N6 C31 U1 60.22(17)
C32 C31 U1 169.8(2)
C33 C32 C37 119.3(4)
C33 C32 C31 120.0(3)
C37 C32 C31 120.6(3)
C32 C33 C34 120.4(4)
C32 C33 H33 119.8
C34 C33 H33 119.8
C35 C34 C33 119.4(4)
C35 C34 H34 120.3
C33 C34 H34 120.3
C36 C35 C34 120.5(4)
C36 C35 H35 119.7
C34 C35 H35 119.7
C35 C36 C37 120.6(4)
C35 C36 H36 119.7
C37 C36 H36 119.7
C36 C37 C32 119.7(4)
C36 C37 H37 120.2
C32 C37 H37 120.2
Si6 C38 H38A 109.5
Si6 C38 H38B 109.5
H38A C38 H38B 109.5
Si6 C38 H38C 109.5
H38A C38 H38C 109.5
H38B C38 H38C 109.5
Si6 C39 H39A 109.5
Si6 C39 H39B 109.5
H39A C39 H39B 109.5
Si6 C39 H39C 109.5
H39A C39 H39C 109.5
H39B C39 H39C 109.5
Si6 C40 H40A 109.5
Si6 C40 H40B 109.5
H40A C40 H40B 109.5
Si6 C40 H40C 109.5
H40A C40 H40C 109.5
H40B C40 H40C 109.5
C5 N1 Si1 130.8(3)
C5 N1 U1 93.7(2)
Si1 N1 U1 134.20(16)
C5 N2 Si2 128.4(2)
C5 N2 U1 91.5(2)
Si2 N2 U1 136.89(16)
C18 N3 Si3 129.6(2)
C18 N3 U1 93.3(2)
Si3 N3 U1 134.37(15)
C18 N4 Si4 128.0(2)
C18 N4 U1 92.4(2)
Si4 N4 U1 138.51(15)
C31 N5 Si5 129.8(2)
C31 N5 U1 93.4(2)
Si5 N5 U1 133.80(15)
C31 N6 Si6 128.6(2)
C31 N6 U1 91.6(2)
Si6 N6 U1 138.25(15)
C1 N7 U1 171.6(3)
N1 Si1 C2 105.32(16)
N1 Si1 C4 112.07(17)
C2 Si1 C4 110.6(2)
N1 Si1 C3 113.00(19)
C2 Si1 C3 107.8(2)
C4 Si1 C3 108.0(2)
N2 Si2 C14 107.82(16)
N2 Si2 C13 109.29(17)
C14 Si2 C13 108.0(2)
N2 Si2 C12 113.98(19)
C14 Si2 C12 106.1(2)
C13 Si2 C12 111.3(2)
N3 Si3 C15 106.07(15)
N3 Si3 C17 110.24(17)
C15 Si3 C17 111.4(2)
N3 Si3 C16 115.96(16)
C15 Si3 C16 106.6(2)
C17 Si3 C16 106.66(19)
N4 Si4 C27 106.47(16)
N4 Si4 C26 110.80(18)
C27 Si4 C26 107.7(2)
N4 Si4 C25 115.37(17)
C27 Si4 C25 107.8(2)
C26 Si4 C25 108.4(2)
N5 Si5 C30 111.16(16)
N5 Si5 C28 105.43(16)
C30 Si5 C28 110.9(2)
N5 Si5 C29 113.96(18)
C30 Si5 C29 107.9(2)
C28 Si5 C29 107.5(2)
N6 Si6 C40 107.43(17)
N6 Si6 C39 110.61(19)
C40 Si6 C39 107.8(2)
N6 Si6 C38 115.3(2)
C40 Si6 C38 107.1(3)
C39 Si6 C38 108.3(3)
N7 U1 N1 79.72(10)
N7 U1 N5 81.35(10)
N1 U1 N5 119.60(9)
N7 U1 N3 81.99(10)
N1 U1 N3 113.46(9)
N5 U1 N3 119.76(9)
N7 U1 N4 121.51(10)
N1 U1 N4 149.92(10)
N5 U1 N4 86.66(9)
N3 U1 N4 55.82(9)
N7 U1 N6 120.53(10)
N1 U1 N6 87.38(9)
N5 U1 N6 55.93(9)
N3 U1 N6 152.72(10)
N4 U1 N6 97.28(9)
N7 U1 N2 123.32(10)
N1 U1 N2 55.71(10)
N5 U1 N2 148.52(10)
N3 U1 N2 85.58(9)
N4 U1 N2 94.30(9)
N6 U1 N2 92.85(9)
N7 U1 C5 99.90(11)
N1 U1 C5 28.00(10)
N5 U1 C5 142.37(10)
N3 U1 C5 97.45(9)
N4 U1 C5 121.95(10)
N6 U1 C5 93.65(9)
N2 U1 C5 28.13(10)
N7 U1 C31 99.47(10)
N1 U1 C31 102.19(9)
N5 U1 C31 28.10(10)
N3 U1 C31 143.88(9)
N4 U1 C31 95.27(9)
N6 U1 C31 28.15(10)
N2 U1 C31 120.98(10)
C5 U1 C31 117.52(10)
N7 U1 C18 101.21(10)
N1 U1 C18 136.80(10)
N5 U1 C18 103.00(9)
N3 U1 C18 27.85(10)
N4 U1 C18 28.07(10)
N6 U1 C18 125.34(10)
N2 U1 C18 91.68(9)
C5 U1 C18 113.42(10)
C31 U1 C18 119.86(10)

loop_
_geom_bond_atom_site_label_1
_geom_bond_atom_site_label_2
_geom_bond_distance
C1 N7 1.128(5)
C1 O1 1.211(5)
C2 Si1 1.860(4)
C2 H2A 0.9800
C2 H2B 0.9800
C2 H2C 0.9800
C3 Si1 1.874(4)
C3 H3A 0.9800
C3 H3B 0.9800
C3 H3C 0.9800
C4 Si1 1.864(4)
C4 H4A 0.9800
C4 H4B 0.9800
C4 H4C 0.9800
C5 N1 1.329(5)
C5 N2 1.332(5)
C5 C6 1.511(5)
C5 U1 2.825(3)
C6 C7 1.376(5)
C6 C11 1.378(5)
C7 C8 1.397(6)
C7 H7 0.9500
C8 C9 1.353(8)
C8 H8 0.9500
C9 C10 1.366(8)
C9 H9 0.9500
C10 C11 1.391(6)
C10 H10 0.9500
C11 H11 0.9500
C12 Si2 1.868(4)
C12 H12A 0.9800
C12 H12B 0.9800
C12 H12C 0.9800
C13 Si2 1.863(4)
C13 H13A 0.9800
C13 H13B 0.9800
C13 H13C 0.9800
C14 Si2 1.858(4)
C14 H14A 0.9800
C14 H14B 0.9800
C14 H14C 0.9800
C15 Si3 1.855(4)
C15 H15A 0.9800
C15 H15B 0.9800
C15 H15C 0.9800
C16 Si3 1.869(4)
C16 H16A 0.9800
C16 H16B 0.9800
C16 H16C 0.9800
C17 Si3 1.861(4)
C17 H17A 0.9800
C17 H17B 0.9800
C17 H17C 0.9800
C18 N3 1.328(4)
C18 N4 1.336(4)
C18 C19 1.505(5)
C18 U1 2.837(3)
C19 C24 1.381(5)
C19 C20 1.390(5)
C20 C21 1.383(5)
C20 H20 0.9500
C21 C22 1.376(6)
C21 H21 0.9500
C22 C23 1.371(6)
C22 H22 0.9500
C23 C24 1.392(5)
C23 H23 0.9500
C24 H24 0.9500
C25 Si4 1.862(4)
C25 H25A 0.9800
C25 H25B 0.9800
C25 H25C 0.9800
C26 Si4 1.856(4)
C26 H26A 0.9800
C26 H26B 0.9800
C26 H26C 0.9800
C27 Si4 1.854(4)
C27 H27A 0.9800
C27 H27B 0.9800
C27 H27C 0.9800
C28 Si5 1.864(4)
C28 H28A 0.9800
C28 H28B 0.9800
C28 H28C 0.9800
C29 Si5 1.872(4)
C29 H29A 0.9800
C29 H29B 0.9800
C29 H29C 0.9800
C30 Si5 1.857(4)
C30 H30A 0.9800
C30 H30B 0.9800
C30 H30C 0.9800
C31 N5 1.333(4)
C31 N6 1.334(4)
C31 C32 1.505(5)
C31 U1 2.826(3)
C32 C33 1.382(5)
C32 C37 1.390(5)
C33 C34 1.398(6)
C33 H33 0.9500
C34 C35 1.375(7)
C34 H34 0.9500
C35 C36 1.364(7)
C35 H35 0.9500
C36 C37 1.390(5)
C36 H36 0.9500
C37 H37 0.9500
C38 Si6 1.855(5)
C38 H38A 0.9800
C38 H38B 0.9800
C38 H38C 0.9800
C39 Si6 1.853(5)
C39 H39A 0.9800
C39 H39B 0.9800
C39 H39C 0.9800
C40 Si6 1.844(4)
C40 H40A 0.9800
C40 H40B 0.9800
C40 H40C 0.9800
N1 Si1 1.757(3)
N1 U1 2.409(3)
N2 Si2 1.758(3)
N2 U1 2.456(3)
N3 Si3 1.758(3)
N3 U1 2.433(3)
N4 Si4 1.756(3)
N4 U1 2.448(3)
N5 Si5 1.763(3)
N5 U1 2.414(3)
N6 Si6 1.751(3)
N6 U1 2.453(3)
N7 U1 2.340(3)

loop_
_geom_torsion_atom_site_label_1
_geom_torsion_atom_site_label_2
_geom_torsion_atom_site_label_3
_geom_torsion_atom_site_label_4
_geom_torsion
N1 C5 C6 C7 95.5(5)
N2 C5 C6 C7 -85.9(5)
U1 C5 C6 C7 179.3(11)
N1 C5 C6 C11 -84.1(5)
N2 C5 C6 C11 94.4(5)
U1 C5 C6 C11 -0.3(16)
C11 C6 C7 C8 -0.8(7)
C5 C6 C7 C8 179.5(5)
C6 C7 C8 C9 -0.5(9)
C7 C8 C9 C10 1.4(9)
C8 C9 C10 C11 -1.0(9)
C7 C6 C11 C10 1.3(7)
C5 C6 C11 C10 -179.1(5)
C9 C10 C11 C6 -0.4(9)
N3 C18 C19 C24 -96.0(4)
N4 C18 C19 C24 84.6(4)
N3 C18 C19 C20 83.1(4)
N4 C18 C19 C20 -96.4(4)
C24 C19 C20 C21 -0.6(6)
C18 C19 C20 C21 -179.6(4)
C19 C20 C21 C22 0.5(6)
C20 C21 C22 C23 -0.5(7)
C21 C22 C23 C24 0.6(7)
C20 C19 C24 C23 0.7(6)
C18 C19 C24 C23 179.7(4)
C22 C23 C24 C19 -0.7(7)
N5 C31 C32 C33 86.3(5)
N6 C31 C32 C33 -94.2(5)
U1 C31 C32 C33 170.3(13)
N5 C31 C32 C37 -93.6(4)
N6 C31 C32 C37 85.9(5)
U1 C31 C32 C37 -9.6(17)
C37 C32 C33 C34 -0.8(7)
C31 C32 C33 C34 179.3(4)
C32 C33 C34 C35 0.1(8)
C33 C34 C35 C36 0.3(8)
C34 C35 C36 C37 0.0(8)
C35 C36 C37 C32 -0.6(7)
C33 C32 C37 C36 1.0(6)
C31 C32 C37 C36 -179.0(4)
N2 C5 N1 Si1 178.9(2)
C6 C5 N1 Si1 -2.4(5)
U1 C5 N1 Si1 -168.0(3)
N2 C5 N1 U1 -13.1(3)
C6 C5 N1 U1 165.6(3)
N1 C5 N2 Si2 175.2(2)
C6 C5 N2 Si2 -3.4(5)
U1 C5 N2 Si2 162.4(3)
N1 C5 N2 U1 12.8(3)
C6 C5 N2 U1 -165.9(3)
N4 C18 N3 Si3 -169.6(2)
C19 C18 N3 Si3 11.0(5)
U1 C18 N3 Si3 -163.0(3)
N4 C18 N3 U1 -6.6(3)
C19 C18 N3 U1 174.0(3)
N3 C18 N4 Si4 176.3(2)
C19 C18 N4 Si4 -4.2(5)
U1 C18 N4 Si4 169.8(3)
N3 C18 N4 U1 6.6(3)
C19 C18 N4 U1 -174.0(3)
N6 C31 N5 Si5 -173.6(2)
C32 C31 N5 Si5 5.9(5)
U1 C31 N5 Si5 -162.1(3)
N6 C31 N5 U1 -11.5(3)
C32 C31 N5 U1 168.0(3)
N5 C31 N6 Si6 179.2(2)
C32 C31 N6 Si6 -0.3(5)
U1 C31 N6 Si6 167.9(3)
N5 C31 N6 U1 11.3(3)
C32 C31 N6 U1 -168.2(3)
C5 N1 Si1 C2 -158.1(3)
U1 N1 Si1 C2 38.7(2)
C5 N1 Si1 C4 81.5(4)
U1 N1 Si1 C4 -81.7(2)
C5 N1 Si1 C3 -40.7(4)
U1 N1 Si1 C3 156.1(2)
C5 N2 Si2 C14 169.3(3)
U1 N2 Si2 C14 -36.8(3)
C5 N2 Si2 C13 -73.5(3)
U1 N2 Si2 C13 80.4(3)
C5 N2 Si2 C12 51.8(4)
U1 N2 Si2 C12 -154.4(2)
C18 N3 Si3 C15 -165.8(3)
U1 N3 Si3 C15 38.3(3)
C18 N3 Si3 C17 73.5(3)
U1 N3 Si3 C17 -82.4(2)
C18 N3 Si3 C16 -47.8(4)
U1 N3 Si3 C16 156.3(2)
C18 N4 Si4 C27 164.3(3)
U1 N4 Si4 C27 -31.3(3)
C18 N4 Si4 C26 -78.8(3)
U1 N4 Si4 C26 85.6(3)
C18 N4 Si4 C25 44.8(4)
U1 N4 Si4 C25 -150.7(2)
C31 N5 Si5 C30 71.1(3)
U1 N5 Si5 C30 -83.7(2)
C31 N5 Si5 C28 -168.6(3)
U1 N5 Si5 C28 36.5(2)
C31 N5 Si5 C29 -51.0(4)
U1 N5 Si5 C29 154.1(2)
C31 N6 Si6 C40 160.3(3)
U1 N6 Si6 C40 -38.0(3)
C31 N6 Si6 C39 -82.3(4)
U1 N6 Si6 C39 79.4(3)
C31 N6 Si6 C38 41.1(4)
U1 N6 Si6 C38 -157.3(3)
